data_4115747
loop_
_publ_author_name
'Byung Hee Hong'
'Jin Yong Lee'
'Chi-Wan Lee'
'Jong Chan Kim'
'Sung Chul Bae'
'Kwang S. Kim'

_publ_section_title
;
 Self-Assembled Arrays of Organic Nanotubes with Infinitely Long
 One-Dimensional H-Bond Chains
;
_journal_name_full 'Journal of the American Chemical Society'
_journal_page_first 10748
_journal_page_last 10749
_journal_paper_doi 10.1021/ja016526g
_journal_volume 123
_journal_year 2001
_chemical_formula_sum 'C28 H32 O12'
_chemical_formula_weight 560.54
_chemical_name_systematic
;
 ?
;
_space_group_IT_number 65
_symmetry_cell_setting orthorhombic
_symmetry_space_group_name_Hall '-C 2 2'
_symmetry_space_group_name_H-M 'C m m m'
_atom_sites_solution_hydrogens geom
_atom_sites_solution_primary direct
_atom_sites_solution_secondary difmap
_audit_creation_method SHELXL-97
_cell_angle_alpha 90.00
_cell_angle_beta 90.00
_cell_angle_gamma 90.00
_cell_formula_units_Z 8
_cell_length_a 23.3007(5)
_cell_length_b 25.03560(10)
_cell_length_c 11.6313(2)
_cell_measurement_temperature 223(2)
_cell_volume 6785.08(19)
_computing_cell_refinement 'Bruker SMART'
_computing_data_collection 'Bruker SMART'
_computing_data_reduction 'Bruker SHELXTL'
_computing_molecular_graphics 'Bruker SHELXTL'
_computing_publication_material 'Bruker SHELXTL'
_computing_structure_refinement 'SHELXL-97 (Sheldrick, 1997)'
_computing_structure_solution 'SHELXS-97 (Sheldrick, 1990)'
_diffrn_ambient_temperature 223(2)
_diffrn_measured_fraction_theta_full 0.987
_diffrn_measured_fraction_theta_max 0.987
_diffrn_measurement_device_type 'CCD area detector'
_diffrn_measurement_method 'phi and omega scans'
_diffrn_radiation_monochromator graphite
_diffrn_radiation_source 'fine-focus sealed tube'
_diffrn_radiation_type MoK\a
_diffrn_radiation_wavelength 0.71073
_diffrn_reflns_av_R_equivalents 0.0351
_diffrn_reflns_av_sigmaI/netI 0.0263
_diffrn_reflns_limit_h_max 26
_diffrn_reflns_limit_h_min -24
_diffrn_reflns_limit_k_max 28
_diffrn_reflns_limit_k_min -23
_diffrn_reflns_limit_l_max 13
_diffrn_reflns_limit_l_min -13
_diffrn_reflns_number 13849
_diffrn_reflns_theta_full 24.17
_diffrn_reflns_theta_max 24.17
_diffrn_reflns_theta_min 2.12
_exptl_absorpt_coefficient_mu 0.086
_exptl_absorpt_correction_type none
_exptl_crystal_colour brown
_exptl_crystal_density_diffrn 1.097
_exptl_crystal_description tetragonal
_exptl_crystal_F_000 2368
_exptl_crystal_size_max 0.20
_exptl_crystal_size_mid 0.30
_exptl_crystal_size_min 0.70
_refine_diff_density_max 0.566
_refine_diff_density_min -0.302
_refine_diff_density_rms 0.087
_refine_ls_extinction_coef 0.0016(7)
_refine_ls_extinction_expression Fc^*^=kFc[1+0.001xFc^2^\l^3^/sin(2\q)]^-1/4^
_refine_ls_extinction_method SHELXL
_refine_ls_goodness_of_fit_ref 1.206
_refine_ls_hydrogen_treatment mixed
_refine_ls_matrix_type full
_refine_ls_number_parameters 222
_refine_ls_number_reflns 2988
_refine_ls_number_restraints 0
_refine_ls_restrained_S_all 1.206
_refine_ls_R_factor_all 0.1104
_refine_ls_R_factor_gt 0.0866
_refine_ls_shift/su_max 0.016
_refine_ls_shift/su_mean 0.002
_refine_ls_structure_factor_coef Fsqd
_refine_ls_weighting_details 'calc w=1/[\s^2^(Fo^2^)+(0.1698P)^2^+11.1341P] where P=(Fo^2^+2Fc^2^)/3'
_refine_ls_weighting_scheme calc
_refine_ls_wR_factor_gt 0.2891
_refine_ls_wR_factor_ref 0.3146
_reflns_number_gt 2209
_reflns_number_total 2988
_reflns_threshold_expression >2sigma(I)
_cod_data_source_file ja016526g_s1.cif
_cod_data_source_block xc593
_cod_database_code 4115747

loop_
_symmetry_equiv_pos_as_xyz
'x, y, z'
'-x, -y, z'
'-x, y, -z'
'x, -y, -z'
'x+1/2, y+1/2, z'
'-x+1/2, -y+1/2, z'
'-x+1/2, y+1/2, -z'
'x+1/2, -y+1/2, -z'
'-x, -y, -z'
'x, y, -z'
'x, -y, z'
'-x, y, z'
'-x+1/2, -y+1/2, -z'
'x+1/2, y+1/2, -z'
'x+1/2, -y+1/2, z'
'-x+1/2, y+1/2, z'

loop_
_atom_site_label
_atom_site_type_symbol
_atom_site_fract_x
_atom_site_fract_y
_atom_site_fract_z
_atom_site_U_iso_or_equiv
_atom_site_adp_type
_atom_site_occupancy
_atom_site_symmetry_multiplicity
_atom_site_calc_flag
_atom_site_refinement_flags
O1' O 0.14844(17) 0.29777(15) 0.3100(3) 0.0838(12) Uani 1 1 d .
O2' O 0.05734(11) 0.11538(10) 0.1134(2) 0.0453(8) Uani 1 1 d .
C1' C 0.1248(2) 0.25339(17) 0.2585(4) 0.0544(11) Uani 1 1 d .
C2' C 0.07732(17) 0.22924(15) 0.3069(3) 0.0472(10) Uani 1 1 d .
H2'A H 0.0607 0.2440 0.3733 0.057 Uiso 1 1 calc R
C3' C 0.05366(16) 0.18329(14) 0.2588(3) 0.0393(9) Uani 1 1 d .
C4' C 0.07954(15) 0.16262(14) 0.1603(3) 0.0385(9) Uani 1 1 d .
C5' C 0.12705(15) 0.18638(15) 0.1092(3) 0.0412(9) Uani 1 1 d .
C6' C 0.14950(17) 0.23204(17) 0.1600(4) 0.0513(11) Uani 1 1 d .
H6'A H 0.1818 0.2487 0.1274 0.062 Uiso 1 1 calc R
C7' C 0.0000 0.1594(2) 0.3101(4) 0.0430(13) Uani 1 2 d S
H7'A H 0.0000 0.1207 0.2968 0.052 Uiso 1 2 calc SR
H7'B H 0.0000 0.1654 0.3934 0.052 Uiso 1 2 calc SR
C8' C 0.1540(2) 0.1641(2) 0.0000 0.0456(14) Uani 1 2 d S
H8'A H 0.1951 0.1723 0.0000 0.055 Uiso 1 2 calc SR
H8'B H 0.1499 0.1251 0.0000 0.055 Uiso 1 2 calc SR
O1 O 0.28595(16) 0.13765(15) 0.1874(3) 0.0830(12) Uani 1 1 d .
O2 O 0.09008(11) 0.05351(11) 0.3861(2) 0.0507(8) Uani 1 1 d .
C1 C 0.23830(19) 0.11599(17) 0.2406(3) 0.0534(11) Uani 1 1 d .
C2 C 0.21641(19) 0.13861(16) 0.3395(4) 0.0524(11) Uani 1 1 d .
H2A H 0.2348 0.1683 0.3726 0.063 Uiso 1 1 calc R
C3 C 0.16702(17) 0.11774(14) 0.3908(3) 0.0430(10) Uani 1 1 d .
C4 C 0.14081(15) 0.07382(15) 0.3395(3) 0.0406(9) Uani 1 1 d .
C5 C 0.16307(16) 0.04981(14) 0.2407(3) 0.0413(10) Uani 1 1 d .
C6 C 0.21219(17) 0.07153(15) 0.1917(3) 0.0464(10) Uani 1 1 d .
H6A H 0.2279 0.0561 0.1251 0.056 Uiso 1 1 calc R
C7 C 0.1438(3) 0.1427(2) 0.5000 0.0492(14) Uani 1 2 d S
H7A H 0.1532 0.1809 0.5000 0.059 Uiso 1 2 calc SR
H7B H 0.1019 0.1395 0.5000 0.059 Uiso 1 2 calc SR
C8 C 0.1367(2) 0.0000 0.1891(4) 0.0440(13) Uani 1 2 d S
H8A H 0.0952 0.0000 0.2034 0.053 Uiso 1 2 calc SR
H8B H 0.1428 0.0000 0.1058 0.053 Uiso 1 2 calc SR
O1W O 0.0000 0.4017(10) 0.5000 0.157(10) Uani 0.50 4 d SP
O2W O 0.3989(9) 0.0000 0.0000 0.152(10) Uani 0.50 4 d SP
O3W O 0.0000 0.2747(8) 0.0000 0.122(7) Uani 0.50 4 d SP
O3' O 0.0000 0.3373(13) 0.067(9) 0.40(9) Uani 0.25 2 d SP
O3'' O 0.0562(12) 0.3530(13) 0.0000 0.20(2) Uani 0.25 2 d SP
O4W O 0.2646(8) 0.0000 0.5000 0.117(6) Uani 0.50 4 d SP
O4' O 0.3307(12) 0.0000 0.575(8) 0.40(9) Uani 0.25 2 d SP
O4'' O 0.3453(14) 0.0521(16) 0.5000 0.21(2) Uani 0.25 2 d SP
O5W O 0.1036(3) 0.3412(3) 0.5000 0.116(2) Uani 1 2 d S
O6W O 0.3334(3) 0.0953(3) 0.0000 0.117(2) Uani 1 2 d S

loop_
_atom_site_aniso_label
_atom_site_aniso_U_11
_atom_site_aniso_U_22
_atom_site_aniso_U_33
_atom_site_aniso_U_23
_atom_site_aniso_U_13
_atom_site_aniso_U_12
O1' 0.111(3) 0.079(2) 0.061(2) -0.0218(18) 0.013(2) -0.049(2)
O2' 0.0515(16) 0.0413(15) 0.0431(16) -0.0015(11) -0.0019(12) -0.0004(11)
C1' 0.065(3) 0.052(2) 0.047(2) -0.0039(19) -0.003(2) -0.016(2)
C2' 0.055(2) 0.050(2) 0.037(2) -0.0037(17) 0.0000(18) -0.0010(18)
C3' 0.044(2) 0.040(2) 0.034(2) 0.0052(15) -0.0028(15) 0.0039(16)
C4' 0.041(2) 0.041(2) 0.034(2) 0.0027(15) -0.0060(15) 0.0024(16)
C5' 0.039(2) 0.050(2) 0.035(2) 0.0014(16) -0.0037(16) 0.0025(17)
C6' 0.048(2) 0.062(3) 0.044(2) 0.0052(19) -0.0006(18) -0.0108(19)
C7' 0.053(3) 0.047(3) 0.029(3) 0.003(2) 0.000 0.000
C8' 0.036(3) 0.054(3) 0.046(3) 0.000 0.000 0.003(2)
O1 0.090(3) 0.100(3) 0.059(2) -0.0122(19) 0.0214(18) -0.042(2)
O2 0.0452(15) 0.0592(18) 0.0477(17) 0.0026(13) 0.0010(12) 0.0045(13)
C1 0.062(3) 0.057(3) 0.041(2) 0.0022(19) 0.005(2) -0.012(2)
C2 0.070(3) 0.045(2) 0.042(2) -0.0007(18) -0.001(2) -0.0074(19)
C3 0.057(2) 0.038(2) 0.034(2) 0.0021(16) -0.0028(17) 0.0072(17)
C4 0.045(2) 0.041(2) 0.036(2) 0.0059(16) -0.0045(16) 0.0067(16)
C5 0.049(2) 0.041(2) 0.034(2) 0.0040(16) -0.0081(16) 0.0074(16)
C6 0.059(2) 0.043(2) 0.037(2) 0.0007(17) 0.0012(18) 0.0002(18)
C7 0.064(4) 0.041(3) 0.043(3) 0.000 0.000 0.006(3)
C8 0.051(3) 0.050(3) 0.031(3) 0.000 -0.004(2) 0.000
O1W 0.092(13) 0.127(17) 0.25(3) 0.000 0.000 0.000
O2W 0.116(15) 0.063(10) 0.28(3) 0.000 0.000 0.000
O3W 0.133(16) 0.092(13) 0.141(18) 0.000 0.000 0.000
O3' 0.19(4) 0.09(2) 0.9(3) 0.25(7) 0.000 0.000
O3'' 0.088(19) 0.12(2) 0.39(7) 0.000 0.000 -0.081(18)
O4W 0.111(14) 0.118(14) 0.121(15) 0.000 0.000 0.000
O4' 0.059(16) 0.20(4) 0.9(3) 0.000 0.21(6) 0.000
O4'' 0.11(2) 0.16(3) 0.37(7) 0.000 0.000 -0.10(2)
O5W 0.160(6) 0.100(5) 0.088(4) 0.000 0.000 0.019(4)
O6W 0.118(5) 0.152(6) 0.081(4) 0.000 0.000 0.028(5)

loop_
_atom_type_symbol
_atom_type_description
_atom_type_scat_dispersion_real
_atom_type_scat_dispersion_imag
_atom_type_scat_source
C C 0.0033 0.0016 'International Tables Vol C Tables 4.2.6.8 and 6.1.1.4'
H H 0.0000 0.0000 'International Tables Vol C Tables 4.2.6.8 and 6.1.1.4'
O O 0.0106 0.0060 'International Tables Vol C Tables 4.2.6.8 and 6.1.1.4'

loop_
_geom_angle_atom_site_label_1
_geom_angle_atom_site_label_2
_geom_angle_atom_site_label_3
_geom_angle
_geom_angle_site_symmetry_1
_geom_angle_site_symmetry_3
O1' C1' C2' 119.8(4) . .
O1' C1' C6' 120.2(4) . .
C2' C1' C6' 120.0(4) . .
C1' C2' C3' 121.0(4) . .
C2' C3' C4' 117.7(3) . .
C2' C3' C7' 119.8(4) . .
C4' C3' C7' 122.4(4) . .
C5' C4' C3' 122.5(3) . .
C5' C4' O2' 119.3(3) . .
C3' C4' O2' 118.2(3) . .
C6' C5' C4' 118.0(4) . .
C6' C5' C8' 120.1(4) . .
C4' C5' C8' 121.8(4) . .
C1' C6' C5' 120.8(4) . .
C3' C7' C3' 111.9(4) 12 .
C5' C8' C5' 113.0(4) 10 .
C2 C1 O1 120.6(4) . .
C2 C1 C6 120.5(4) . .
O1 C1 C6 118.8(4) . .
C1 C2 C3 120.5(4) . .
C4 C3 C2 118.3(4) . .
C4 C3 C7 121.9(4) . .
C2 C3 C7 119.8(4) . .
C3 C4 O2 119.5(3) . .
C3 C4 C5 122.0(4) . .
O2 C4 C5 118.5(3) . .
C6 C5 C4 118.4(4) . .
C6 C5 C8 119.6(4) . .
C4 C5 C8 122.0(4) . .
C5 C6 C1 120.4(4) . .
C3 C7 C3 113.8(4) 10_556 .
C5 C8 C5 110.9(4) 11 .
O3' O3W O3' 53(6) . 10
O3' O3' O3'' 60(3) 10 .
O3' O3' O3'' 60(3) 10 3
O3'' O3' O3'' 113(6) . 3
O3' O3' O3W 64(3) 10 .
O3'' O3' O3W 90(4) . .
O3'' O3' O3W 90(4) 3 .
O3' O3'' O3' 59(7) 10 .
O4' O4W O4' 59(5) 10_556 .
O4'' O4' O4'' 108(5) . 11
O4'' O4' O4' 57(3) . 10_556
O4'' O4' O4' 57(3) 11 10_556
O4'' O4' O4W 85(4) . .
O4'' O4' O4W 85(4) 11 .
O4' O4' O4W 60(3) 10_556 .
O4' O4'' O4' 66(6) . 10_556

loop_
_geom_bond_atom_site_label_1
_geom_bond_atom_site_label_2
_geom_bond_distance
_geom_bond_site_symmetry_2
O1' C1' 1.377(5) .
O2' C4' 1.401(4) .
C1' C2' 1.381(6) .
C1' C6' 1.389(6) .
C2' C3' 1.393(5) .
C3' C4' 1.395(5) .
C3' C7' 1.509(5) .
C4' C5' 1.390(5) .
C5' C6' 1.389(6) .
C5' C8' 1.522(5) .
C7' C3' 1.509(5) 12
C8' C5' 1.522(5) 10
O1 C1 1.382(5) .
O2 C4 1.396(4) .
C1 C2 1.380(6) .
C1 C6 1.390(6) .
C2 C3 1.398(6) .
C3 C4 1.392(5) .
C3 C7 1.515(5) .
C4 C5 1.397(5) .
C5 C6 1.390(5) .
C5 C8 1.514(5) .
C7 C3 1.515(5) 10_556
C8 C5 1.514(5) 11
O3W O3' 1.75(7) .
O3W O3' 1.75(7) 10
O3' O3' 1.6(2) 10
O3' O3'' 1.57(5) .
O3' O3'' 1.57(5) 3
O3'' O3' 1.57(5) 10
O4W O4' 1.77(6) 10_556
O4W O4' 1.77(6) .
O4' O4'' 1.61(6) .
O4' O4'' 1.61(6) 11
O4' O4' 1.75(19) 10_556
O4'' O4' 1.61(6) 10_556
